data_4067677
loop_
_publ_author_name
'Schwarz, Andrew D.'
'Chu, Zengyong'
'Mountford, Philip'

_publ_section_title
;
 Sulfonamide-Supported Aluminum Catalysts for the Ring-Opening
 Polymerization ofrac-Lactide
;
_journal_issue 5
_journal_name_full Organometallics
_journal_page_first 1246
_journal_paper_doi 10.1021/om901070g
_journal_volume 29
_journal_year 2010
_chemical_formula_moiety 'C25 H31 N3 O4 S2'
_chemical_formula_sum 'C25 H31 N3 O4 S2'
_chemical_formula_weight 501.67
_chemical_name_systematic
;
PhCH2N(CH2CH2N(Ts)H)2
;
_space_group_IT_number 14
_symmetry_cell_setting monoclinic
_symmetry_space_group_name_Hall '-P 2ybc'
_symmetry_space_group_name_H-M 'P 1 21/c 1'
_atom_sites_solution_hydrogens mixed
_atom_sites_solution_primary direct
_atom_sites_solution_secondary difmap
_cell_angle_alpha 90
_cell_angle_beta 97.2262(14)
_cell_angle_gamma 90
_cell_formula_units_Z 4
_cell_length_a 11.8932(2)
_cell_length_b 10.8548(3)
_cell_length_c 19.8155(5)
_cell_measurement_reflns_used 24915
_cell_measurement_temperature 150
_cell_measurement_theta_max 27
_cell_measurement_theta_min 5
_cell_volume 2537.83(10)
_computing_cell_refinement 'DENZO/SCALEPACK (Otwinowski & Minor, 1997)'
_computing_data_collection 'COLLECT (Nonius, 1997-2001).'
_computing_data_reduction 'DENZO/SCALEPACK (Otwinowski & Minor, 1997)'
_computing_molecular_graphics 'CAMERON (Watkin et al., 1996)'
_computing_publication_material 'CRYSTALS (Betteridge et al., 2003)'
_computing_structure_refinement 'CRYSTALS (Betteridge et al., 2003)'
_computing_structure_solution 'SIR92 (Altomare et al., 1994)'
_diffrn_ambient_temperature 150
_diffrn_measured_fraction_theta_full 0.989
_diffrn_measured_fraction_theta_max 0.986
_diffrn_measurement_device_type 'Nonius KappaCCD'
_diffrn_measurement_method \w
_diffrn_radiation_monochromator graphite
_diffrn_radiation_type 'Mo K\a'
_diffrn_radiation_wavelength 0.71073
_diffrn_reflns_av_R_equivalents 0.027
_diffrn_reflns_limit_h_max 15
_diffrn_reflns_limit_h_min -15
_diffrn_reflns_limit_k_max 14
_diffrn_reflns_limit_k_min -12
_diffrn_reflns_limit_l_max 25
_diffrn_reflns_limit_l_min -25
_diffrn_reflns_number 10216
_diffrn_reflns_theta_full 25.008
_diffrn_reflns_theta_max 27.482
_diffrn_reflns_theta_min 5.121
_diffrn_standards_number 0
_exptl_absorpt_coefficient_mu 0.246
_exptl_absorpt_correction_T_max 0.95
_exptl_absorpt_correction_T_min 0.95
_exptl_absorpt_correction_type multi-scan
_exptl_absorpt_process_details 'DENZO/SCALEPACK (Otwinowski & Minor, 1997)'
_exptl_crystal_colour colourless
_exptl_crystal_density_diffrn 1.313
_exptl_crystal_description plate
_exptl_crystal_F_000 1064
_exptl_crystal_size_max 0.30
_exptl_crystal_size_mid 0.20
_exptl_crystal_size_min 0.20
_refine_diff_density_max 0.33
_refine_diff_density_min -0.39
_refine_ls_extinction_method None
_refine_ls_goodness_of_fit_ref 1.0756
_refine_ls_hydrogen_treatment mixed
_refine_ls_matrix_type full
_refine_ls_number_parameters 315
_refine_ls_number_reflns 4271
_refine_ls_number_restraints 0
_refine_ls_R_factor_all 0.0559
_refine_ls_R_factor_gt 0.0388
_refine_ls_shift/su_max 0.000594
_refine_ls_structure_factor_coef F
_refine_ls_weighting_details
;
 Method, part 1, Chebychev polynomial, (Watkin, 1994, Prince, 1982) 
 [weight] = 1.0/[A~0~*T~0~(x)+A~1~*T~1~(x) ... +A~n-1~]*T~n-1~(x)] 
 where A~i~ are the Chebychev coefficients listed below and x= Fcalc/Fmax 
 Method = Robust Weighting (Prince, 1982) 
 W = [weight] * [1-(deltaF/6*sigmaF)^2^]^2^ 
 A~i~ are: 
 1.26 1.08 1.22 0.385 0.323 
;
_refine_ls_weighting_scheme calc
_refine_ls_wR_factor_all 0.0485
_refine_ls_wR_factor_gt 0.0404
_refine_ls_wR_factor_ref 0.0404
_reflns_limit_h_max 15
_reflns_limit_h_min -15
_reflns_limit_k_max 14
_reflns_limit_k_min 0
_reflns_limit_l_max 25
_reflns_limit_l_min 0
_reflns_number_gt 4271
_reflns_number_total 5732
_reflns_threshold_expression I>3.0\s(I)
_oxford_diffrn_Wilson_B_factor 2.46
_oxford_diffrn_Wilson_scale 4.46
_cod_data_source_file om901070g_si_001.cif
_cod_data_source_block COMPOUND_15
_cod_depositor_comments
;
The following automatic conversions were performed:

'_symmetry_cell_setting' value 'Monoclinic' changed to 'monoclinic'
according to /home/saulius/struct/CIF-dictionaries/cif_core.dic
dictionary named 'cif_core.dic' version 2.4.1 from 2010-06-29.

Automatic conversion script
Id: cif_fix_values 1715 2011-07-08 13:25:40Z adriana 
;
_cod_original_sg_symbol_H-M 'P 1 21/c 1 '
_cod_database_code 4067677

loop_
_symmetry_equiv_pos_as_xyz
x,y,z
-x,-y,-z
-x,y+1/2,-z+1/2
x,-y+1/2,z+1/2

loop_
_atom_site_label
_atom_site_type_symbol
_atom_site_fract_x
_atom_site_fract_y
_atom_site_fract_z
_atom_site_U_iso_or_equiv
_atom_site_occupancy
_atom_site_adp_type
_atom_site_refinement_flags_posn
N1 N 0.09333(12) -0.05155(13) 0.30381(7) 0.0299 1.0000 Uani .
N2 N -0.14311(12) -0.11653(14) 0.30461(8) 0.0310 1.0000 Uani .
N3 N 0.11589(12) 0.09378(13) 0.43125(7) 0.0279 1.0000 Uani .
C1 C 0.14388(17) -0.16279(18) 0.27733(10) 0.0402 1.0000 Uani .
C2 C 0.22189(16) -0.23326(17) 0.32926(9) 0.0376 1.0000 Uani .
C3 C 0.33840(18) -0.23391(19) 0.32738(12) 0.0468 1.0000 Uani .
C4 C 0.40962(19) -0.3054(2) 0.37259(13) 0.0542 1.0000 Uani .
C5 C 0.3644(2) -0.3786(2) 0.41950(12) 0.0532 1.0000 Uani .
C6 C 0.2487(2) -0.3787(2) 0.42210(11) 0.0532 1.0000 Uani .
C7 C 0.17857(18) -0.3055(2) 0.37759(10) 0.0461 1.0000 Uani .
C8 C 0.00202(15) -0.00384(18) 0.25293(9) 0.0340 1.0000 Uani .
C9 C -0.11100(15) 0.00521(16) 0.28081(9) 0.0326 1.0000 Uani .
C10 C -0.36081(14) -0.06174(16) 0.32716(9) 0.0313 1.0000 Uani .
C11 C -0.43293(15) 0.01936(18) 0.28855(9) 0.0372 1.0000 Uani .
C12 C -0.49914(15) 0.09961(18) 0.32114(10) 0.0388 1.0000 Uani .
C13 C -0.49370(14) 0.10161(17) 0.39154(10) 0.0362 1.0000 Uani .
C14 C -0.42005(14) 0.01899(18) 0.42931(9) 0.0362 1.0000 Uani .
C15 C -0.35490(14) -0.06287(17) 0.39780(9) 0.0343 1.0000 Uani .
C16 C -0.56094(17) 0.1935(2) 0.42744(11) 0.0467 1.0000 Uani .
C17 C 0.18137(14) 0.04230(16) 0.32278(9) 0.0324 1.0000 Uani .
C18 C 0.13904(14) 0.14465(16) 0.36525(8) 0.0299 1.0000 Uani .
C19 C -0.04080(13) 0.26888(15) 0.45255(8) 0.0261 1.0000 Uani .
C20 C -0.03699(15) 0.39271(15) 0.43619(8) 0.0301 1.0000 Uani .
C21 C -0.13607(15) 0.45241(16) 0.40925(9) 0.0328 1.0000 Uani .
C22 C -0.23784(15) 0.38866(17) 0.39727(9) 0.0340 1.0000 Uani .
C23 C -0.23834(15) 0.26358(18) 0.41179(11) 0.0397 1.0000 Uani .
C24 C -0.14126(14) 0.20255(16) 0.44022(9) 0.0340 1.0000 Uani .
C25 C -0.34663(17) 0.4534(2) 0.36955(13) 0.0531 1.0000 Uani .
S1 S -0.27299(4) -0.16286(4) 0.28736(2) 0.0335 1.0000 Uani .
S2 S 0.08279(3) 0.19059(4) 0.487892(19) 0.0269 1.0000 Uani .
O1 O -0.30368(12) -0.15130(14) 0.21536(7) 0.0461 1.0000 Uani .
O2 O -0.27695(12) -0.28132(12) 0.31892(8) 0.0468 1.0000 Uani .
O3 O 0.05532(10) 0.11659(12) 0.54431(6) 0.0337 1.0000 Uani .
O4 O 0.17222(10) 0.27945(12) 0.49979(6) 0.0352 1.0000 Uani .
H1 H -0.1168(19) -0.139(2) 0.3449(12) 0.045(6) 1.0000 Uiso .
H2 H 0.0730(18) 0.025(2) 0.4281(11) 0.042(6) 1.0000 Uiso .
H11 H 0.0810 -0.2190 0.2586 0.0484 1.0000 Uiso R
H12 H 0.1881 -0.1372 0.2400 0.0484 1.0000 Uiso R
H31 H 0.3714 -0.1822 0.2930 0.0573 1.0000 Uiso R
H41 H 0.4934 -0.3039 0.3712 0.0651 1.0000 Uiso R
H51 H 0.4153 -0.4313 0.4516 0.0629 1.0000 Uiso R
H61 H 0.2158 -0.4316 0.4560 0.0638 1.0000 Uiso R
H71 H 0.0952 -0.3048 0.3804 0.0554 1.0000 Uiso R
H81 H 0.0239 0.0800 0.2383 0.0410 1.0000 Uiso R
H82 H -0.0067 -0.0604 0.2128 0.0410 1.0000 Uiso R
H91 H -0.1043 0.0647 0.3196 0.0391 1.0000 Uiso R
H92 H -0.1704 0.0347 0.2441 0.0391 1.0000 Uiso R
H111 H -0.4371 0.0198 0.2378 0.0436 1.0000 Uiso R
H121 H -0.5519 0.1572 0.2934 0.0452 1.0000 Uiso R
H141 H -0.4147 0.0195 0.4801 0.0436 1.0000 Uiso R
H151 H -0.3040 -0.1224 0.4254 0.0408 1.0000 Uiso R
H161 H -0.5952 0.2557 0.3937 0.0562 1.0000 Uiso R
H162 H -0.6229 0.1504 0.4479 0.0562 1.0000 Uiso R
H163 H -0.5101 0.2365 0.4641 0.0562 1.0000 Uiso R
H171 H 0.2482 0.0019 0.3496 0.0393 1.0000 Uiso R
H172 H 0.2048 0.0788 0.2804 0.0393 1.0000 Uiso R
H181 H 0.1980 0.2105 0.3731 0.0361 1.0000 Uiso R
H182 H 0.0678 0.1804 0.3407 0.0361 1.0000 Uiso R
H201 H 0.0363 0.4388 0.4436 0.0360 1.0000 Uiso R
H211 H -0.1340 0.5423 0.3984 0.0395 1.0000 Uiso R
H231 H -0.3106 0.2162 0.4015 0.0470 1.0000 Uiso R
H241 H -0.1435 0.1129 0.4515 0.0403 1.0000 Uiso R
H251 H -0.4103 0.3926 0.3644 0.0636 1.0000 Uiso R
H252 H -0.3633 0.5200 0.4017 0.0636 1.0000 Uiso R
H253 H -0.3381 0.4903 0.3242 0.0636 1.0000 Uiso R

loop_
_atom_site_aniso_label
_atom_site_aniso_U_11
_atom_site_aniso_U_22
_atom_site_aniso_U_33
_atom_site_aniso_U_23
_atom_site_aniso_U_13
_atom_site_aniso_U_12
N1 0.0294(7) 0.0312(7) 0.0297(7) -0.0038(6) 0.0061(5) -0.0033(6)
N2 0.0299(7) 0.0331(7) 0.0295(7) 0.0034(6) 0.0016(6) -0.0012(6)
N3 0.0281(7) 0.0258(7) 0.0294(7) -0.0010(6) 0.0022(5) 0.0009(6)
C1 0.0478(11) 0.0381(10) 0.0348(9) -0.0086(8) 0.0052(8) 0.0011(8)
C2 0.0427(10) 0.0331(9) 0.0369(9) -0.0100(8) 0.0047(8) 0.0002(8)
C3 0.0447(11) 0.0361(10) 0.0623(13) -0.0010(9) 0.0174(9) 0.0028(9)
C4 0.0393(11) 0.0478(12) 0.0757(16) -0.0066(11) 0.0077(10) 0.0056(9)
C5 0.0569(13) 0.0513(13) 0.0489(12) -0.0017(10) -0.0027(10) 0.0093(10)
C6 0.0590(13) 0.0649(14) 0.0357(10) 0.0057(10) 0.0055(9) -0.0081(11)
C7 0.0419(10) 0.0632(13) 0.0333(9) -0.0054(9) 0.0053(8) -0.0065(10)
C8 0.0356(9) 0.0397(9) 0.0268(8) 0.0014(7) 0.0039(6) -0.0041(7)
C9 0.0333(9) 0.0308(8) 0.0336(9) 0.0016(7) 0.0037(7) -0.0006(7)
C10 0.0238(8) 0.0329(9) 0.0359(9) 0.0032(7) -0.0012(6) -0.0059(7)
C11 0.0315(9) 0.0422(10) 0.0353(9) 0.0047(8) -0.0065(7) -0.0045(8)
C12 0.0272(8) 0.0419(10) 0.0439(10) 0.0085(8) -0.0083(7) 0.0005(8)
C13 0.0219(8) 0.0396(10) 0.0466(10) 0.0066(8) 0.0018(7) -0.0020(7)
C14 0.0271(8) 0.0449(10) 0.0370(9) 0.0106(8) 0.0054(7) 0.0012(7)
C15 0.0266(8) 0.0397(9) 0.0359(9) 0.0108(7) 0.0012(7) -0.0003(7)
C16 0.0328(9) 0.0534(12) 0.0538(12) 0.0065(10) 0.0051(8) 0.0089(9)
C17 0.0285(8) 0.0335(9) 0.0365(9) -0.0025(7) 0.0090(7) -0.0056(7)
C18 0.0291(8) 0.0305(8) 0.0305(8) 0.0005(7) 0.0054(6) -0.0021(6)
C19 0.0253(7) 0.0274(8) 0.0252(7) -0.0017(6) 0.0015(6) 0.0020(6)
C20 0.0326(8) 0.0281(8) 0.0291(8) -0.0017(6) 0.0021(6) -0.0029(7)
C21 0.0411(9) 0.0258(8) 0.0317(8) 0.0032(7) 0.0056(7) 0.0027(7)
C22 0.0293(9) 0.0357(9) 0.0372(9) 0.0077(7) 0.0047(7) 0.0069(7)
C23 0.0266(8) 0.0360(10) 0.0549(11) 0.0087(8) -0.0011(8) -0.0018(7)
C24 0.0293(8) 0.0272(8) 0.0443(10) 0.0047(7) 0.0003(7) -0.0005(7)
C25 0.0345(10) 0.0504(12) 0.0739(15) 0.0215(11) 0.0043(10) 0.0119(9)
S1 0.0344(2) 0.0323(2) 0.0328(2) -0.00246(17) -0.00023(16) -0.00609(17)
S2 0.02596(19) 0.0290(2) 0.02455(19) -0.00124(15) -0.00136(14) 0.00053(15)
O1 0.0491(8) 0.0524(8) 0.0343(7) -0.0092(6) -0.0051(6) -0.0048(7)
O2 0.0517(8) 0.0307(7) 0.0583(9) -0.0001(6) 0.0079(7) -0.0071(6)
O3 0.0353(6) 0.0393(7) 0.0251(6) 0.0037(5) -0.0007(5) 0.0020(5)
O4 0.0303(6) 0.0366(7) 0.0367(6) -0.0062(5) -0.0033(5) -0.0045(5)

loop_
_atom_type_symbol
_atom_type_scat_dispersion_real
_atom_type_scat_dispersion_imag
_atom_type_scat_Cromer_Mann_a1
_atom_type_scat_Cromer_Mann_b1
_atom_type_scat_Cromer_Mann_a2
_atom_type_scat_Cromer_Mann_b2
_atom_type_scat_Cromer_Mann_a3
_atom_type_scat_Cromer_Mann_b3
_atom_type_scat_Cromer_Mann_a4
_atom_type_scat_Cromer_Mann_b4
_atom_type_scat_Cromer_Mann_c
_atom_type_scat_source
C 0.0033 0.0016 2.3100 20.8439 1.0200 10.2075 1.5886 0.5687 0.8650 51.6512 0.2156 'International Tables Vol C 4.2.6.8 and 6.1.1.4'
H 0.0000 0.0000 0.4930 10.5109 0.3229 26.1257 0.1402 3.1424 0.0408 57.7998 0.0030 'International Tables Vol C 4.2.6.8 and 6.1.1.4'
N 0.0061 0.0033 12.2126 0.0057 3.1322 9.8933 2.0125 28.9975 1.1663 0.5826 -11.5290 'International Tables Vol C 4.2.6.8 and 6.1.1.4'
S 0.1246 0.1234 6.9053 1.4679 5.2034 22.2151 1.4379 0.2536 1.5863 56.1720 0.8669 'International Tables Vol C 4.2.6.8 and 6.1.1.4'
O 0.0106 0.0060 3.0485 13.2771 2.2868 5.7011 1.5463 0.3239 0.8670 32.9089 0.2508 'International Tables Vol C 4.2.6.8 and 6.1.1.4'

loop_
_geom_angle_atom_site_label_1
_geom_angle_atom_site_label_2
_geom_angle_atom_site_label_3
_geom_angle
_geom_angle_publ_flag
C1 N1 C8 109.95(14) yes
C1 N1 C17 110.37(14) yes
C8 N1 C17 111.63(14) yes
C9 N2 S1 119.40(12) yes
C9 N2 H1 118.4(15) yes
S1 N2 H1 109.6(15) yes
C18 N3 S2 117.33(11) yes
C18 N3 H2 114.5(13) yes
S2 N3 H2 113.6(14) yes
N1 C1 C2 114.63(15) yes
N1 C1 H11 108.2 no
C2 C1 H11 108.2 no
N1 C1 H12 108.1 no
C2 C1 H12 108.2 no
H11 C1 H12 109.5 no
C1 C2 C3 120.98(18) yes
C1 C2 C7 120.61(18) yes
C3 C2 C7 118.28(19) yes
C2 C3 C4 120.9(2) yes
C2 C3 H31 119.5 no
C4 C3 H31 119.5 no
C3 C4 C5 119.8(2) yes
C3 C4 H41 120.1 no
C5 C4 H41 120.1 no
C4 C5 C6 119.9(2) yes
C4 C5 H51 120.1 no
C6 C5 H51 120.0 no
C5 C6 C7 119.9(2) yes
C5 C6 H61 120.1 no
C7 C6 H61 120.1 no
C2 C7 C6 121.2(2) yes
C2 C7 H71 119.4 no
C6 C7 H71 119.4 no
N1 C8 C9 112.45(14) yes
N1 C8 H81 108.7 no
C9 C8 H81 108.7 no
N1 C8 H82 108.7 no
C9 C8 H82 108.7 no
H81 C8 H82 109.5 no
C8 C9 N2 109.64(14) yes
C8 C9 H91 109.4 no
N2 C9 H91 109.4 no
C8 C9 H92 109.4 no
N2 C9 H92 109.4 no
H91 C9 H92 109.5 no
C11 C10 C15 120.57(17) yes
C11 C10 S1 120.41(14) yes
C15 C10 S1 119.01(13) yes
C10 C11 C12 119.26(17) yes
C10 C11 H111 120.4 no
C12 C11 H111 120.4 no
C11 C12 C13 121.34(16) yes
C11 C12 H121 119.3 no
C13 C12 H121 119.3 no
C12 C13 C14 118.24(17) yes
C12 C13 C16 121.52(17) yes
C14 C13 C16 120.19(17) yes
C13 C14 C15 121.28(17) yes
C13 C14 H141 119.3 no
C15 C14 H141 119.4 no
C10 C15 C14 119.29(16) yes
C10 C15 H151 120.4 no
C14 C15 H151 120.4 no
C13 C16 H161 109.1 no
C13 C16 H162 110.1 no
H161 C16 H162 109.1 no
C13 C16 H163 110.0 no
H161 C16 H163 109.1 no
H162 C16 H163 109.5 no
N1 C17 C18 111.88(13) yes
N1 C17 H171 108.9 no
C18 C17 H171 108.9 no
N1 C17 H172 108.9 no
C18 C17 H172 108.9 no
H171 C17 H172 109.5 no
C17 C18 N3 109.22(13) yes
C17 C18 H181 109.5 no
N3 C18 H181 109.6 no
C17 C18 H182 109.5 no
N3 C18 H182 109.5 no
H181 C18 H182 109.5 no
C20 C19 C24 120.95(15) yes
C20 C19 S2 120.68(13) yes
C24 C19 S2 118.35(13) yes
C19 C20 C21 119.40(16) yes
C19 C20 H201 120.3 no
C21 C20 H201 120.3 no
C20 C21 C22 120.76(16) yes
C20 C21 H211 119.6 no
C22 C21 H211 119.6 no
C21 C22 C23 118.59(16) yes
C21 C22 C25 121.18(17) yes
C23 C22 C25 120.23(17) yes
C22 C23 C24 121.74(17) yes
C22 C23 H231 119.1 no
C24 C23 H231 119.1 no
C19 C24 C23 118.49(16) yes
C19 C24 H241 120.8 no
C23 C24 H241 120.8 no
C22 C25 H251 109.5 no
C22 C25 H252 109.5 no
H251 C25 H252 109.5 no
C22 C25 H253 109.5 no
H251 C25 H253 109.5 no
H252 C25 H253 109.5 no
C10 S1 N2 108.33(8) yes
C10 S1 O1 107.40(9) yes
N2 S1 O1 107.44(8) yes
C10 S1 O2 107.98(8) yes
N2 S1 O2 105.63(8) yes
O1 S1 O2 119.65(9) yes
C19 S2 N3 107.46(7) yes
C19 S2 O3 108.43(7) yes
N3 S2 O3 105.85(7) yes
C19 S2 O4 107.76(8) yes
N3 S2 O4 108.07(8) yes
O3 S2 O4 118.78(7) yes

loop_
_geom_bond_atom_site_label_1
_geom_bond_atom_site_label_2
_geom_bond_distance
_geom_bond_publ_flag
N1 C1 1.475(2) yes
N1 C8 1.479(2) yes
N1 C17 1.475(2) yes
N2 C9 1.470(2) yes
N2 S1 1.6195(15) yes
N2 H1 0.86(2) yes
N3 C18 1.477(2) yes
N3 S2 1.6217(14) yes
N3 H2 0.90(2) yes
C1 C2 1.505(3) yes
C1 H11 1.000 no
C1 H12 1.000 no
C2 C3 1.391(3) yes
C2 C7 1.386(3) yes
C3 C4 1.390(3) yes
C3 H31 1.000 no
C4 C5 1.382(3) yes
C4 H41 1.000 no
C5 C6 1.383(3) yes
C5 H51 1.000 no
C6 C7 1.386(3) yes
C6 H61 1.000 no
C7 H71 1.000 no
C8 C9 1.519(2) yes
C8 H81 1.000 no
C8 H82 1.000 no
C9 H91 1.000 no
C9 H92 1.000 no
C10 C11 1.390(2) yes
C10 C15 1.393(2) yes
C10 S1 1.7677(18) yes
C11 C12 1.387(3) yes
C11 H111 1.000 no
C12 C13 1.388(3) yes
C12 H121 1.000 no
C13 C14 1.402(2) yes
C13 C16 1.511(3) yes
C14 C15 1.379(3) yes
C14 H141 1.000 no
C15 H151 1.000 no
C16 H161 1.000 no
C16 H162 1.000 no
C16 H163 1.000 no
C17 C18 1.517(2) yes
C17 H171 1.000 no
C17 H172 1.000 no
C18 H181 1.000 no
C18 H182 1.000 no
C19 C20 1.385(2) yes
C19 C24 1.390(2) yes
C19 S2 1.7647(16) yes
C20 C21 1.391(2) yes
C20 H201 1.000 no
C21 C22 1.389(3) yes
C21 H211 1.000 no
C22 C23 1.388(3) yes
C22 C25 1.513(2) yes
C23 C24 1.388(2) yes
C23 H231 1.000 no
C24 H241 1.000 no
C25 H251 1.000 no
C25 H252 1.000 no
C25 H253 1.000 no
S1 O1 1.4330(14) yes
S1 O2 1.4332(14) yes
S2 O3 1.4468(12) yes
S2 O4 1.4333(12) yes

loop_
_cod_related_entry_id
_cod_related_entry_database
_cod_related_entry_code
1 ChemSpider 2346880
